data_4515399
loop_
_publ_author_name
'Rezaei, Mahsa'
'Abbasi, Alireza'
'Dinarvand, Rassoul'
'Jeddi-Tehrani, Mahmood'
'Janczak, Jan'

_publ_section_title
;
 Design and Synthesis of a Biocompatible 1D Coordination Polymer as
 Anti-Breast Cancer Drug Carrier, 5-Fu: In Vitro and in Vivo Studies.
;
_journal_issue 21
_journal_name_full 'ACS applied materials &amp; interfaces'
_journal_page_first 17594
_journal_page_last 17604
_journal_paper_doi 10.1021/acsami.8b03111
_journal_volume 10
_journal_year 2018
_chemical_formula_moiety 'C18 H30 K2 O22 Zn, 2(C9 H5 O6), 2(H2 O)'
_chemical_formula_sum 'C36 H44 K2 O36 Zn'
_chemical_formula_weight 1196.28
_space_group_crystal_system monoclinic
_space_group_IT_number 14
_space_group_name_Hall '-P 2yn'
_space_group_name_H-M_alt 'P 1 21/n 1'
_atom_sites_solution_hydrogens mixed
_atom_sites_solution_primary direct
_atom_sites_solution_secondary difmap
_audit_creation_method SHELXL-2014/7
_cell_angle_alpha 90
_cell_angle_beta 96.353(4)
_cell_angle_gamma 90
_cell_formula_units_Z 2
_cell_length_a 7.3144(3)
_cell_length_b 13.5510(4)
_cell_length_c 24.2326(8)
_cell_measurement_reflns_used 2935
_cell_measurement_temperature 295(2)
_cell_measurement_theta_max 27.5
_cell_measurement_theta_min 2.84
_cell_volume 2387.12(15)
_computing_cell_refinement
;
CrysAlis Red 1.171.38.41 (Rigaku Oxford Diffraction, 2015)
;
_computing_data_collection
;
CrysAlis CCD 1.171.38.41 (Rigaku Oxford Diffraction, 2015)
;
_computing_data_reduction
;
CrysAlis Red 1.171.38.41 (Rigaku Oxford Diffraction, 2015)
;
_computing_molecular_graphics
;
Brandenburg & Putz (2006). Diamond 3.0. Crystal and Molecular
Structure Visualisation, University of Bonn, Germany
;
_computing_publication_material 'SHELXL-2014/7 (Sheldrick, 2014)'
_computing_structure_refinement 'SHELXL-2014/7 (Sheldrick, 2014)'
_computing_structure_solution 'SHELXT (Sheldrick, 2014)'
_diffrn_ambient_temperature 295(2)
_diffrn_detector_area_resol_mean 10.6249
_diffrn_measured_fraction_theta_full 0.998
_diffrn_measured_fraction_theta_max 0.935
_diffrn_measurement_device_type 'KUMA KM-4 with CCD detector'
_diffrn_measurement_method \w-scan
_diffrn_radiation_type MoK\a
_diffrn_radiation_wavelength 0.71073
_diffrn_reflns_av_R_equivalents 0.0939
_diffrn_reflns_av_unetI/netI 0.1005
_diffrn_reflns_Laue_measured_fraction_full 0.998
_diffrn_reflns_Laue_measured_fraction_max 0.935
_diffrn_reflns_limit_h_max 9
_diffrn_reflns_limit_h_min -10
_diffrn_reflns_limit_k_max 18
_diffrn_reflns_limit_k_min -18
_diffrn_reflns_limit_l_max 33
_diffrn_reflns_limit_l_min -33
_diffrn_reflns_number 49378
_diffrn_reflns_point_group_measured_fraction_full 0.998
_diffrn_reflns_point_group_measured_fraction_max 0.935
_diffrn_reflns_theta_full 27.500
_diffrn_reflns_theta_max 29.569
_diffrn_reflns_theta_min 2.836
_diffrn_source 'fine-focus sealed X-ray tube'
_exptl_absorpt_coefficient_mu 0.802
_exptl_absorpt_correction_T_max 1.00000
_exptl_absorpt_correction_T_min 0.96586
_exptl_absorpt_correction_type multi-scan
_exptl_absorpt_process_details
;
CrysAlisPro 1.171.38.41 (Rigaku Oxford Diffraction, 2015)
Empirical absorption correction using spherical harmonics,
 implemented in SCALE3 ABSPACK scaling algorithm.
;
_exptl_crystal_colour colourless
_exptl_crystal_density_diffrn 1.664
_exptl_crystal_density_meas 1.66
_exptl_crystal_density_method floatation
_exptl_crystal_description parallelepiped
_exptl_crystal_F_000 1232
_exptl_crystal_size_max 0.270
_exptl_crystal_size_mid 0.220
_exptl_crystal_size_min 0.210
_refine_diff_density_max 0.606
_refine_diff_density_min -0.334
_refine_diff_density_rms 0.079
_refine_ls_extinction_method none
_refine_ls_goodness_of_fit_ref 1.060
_refine_ls_hydrogen_treatment mixed
_refine_ls_matrix_type full
_refine_ls_number_parameters 361
_refine_ls_number_reflns 6251
_refine_ls_number_restraints 8
_refine_ls_restrained_S_all 1.059
_refine_ls_R_factor_all 0.1644
_refine_ls_R_factor_gt 0.0756
_refine_ls_shift/su_max 0.001
_refine_ls_shift/su_mean 0.000
_refine_ls_structure_factor_coef Fsqd
_refine_ls_weighting_details 'w=1/[\s^2^(Fo^2^)+(0.0512P)^2^+1.5100P] where P=(Fo^2^+2Fc^2^)/3'
_refine_ls_weighting_scheme calc
_refine_ls_wR_factor_gt 0.1277
_refine_ls_wR_factor_ref 0.1522
_reflns_Friedel_coverage 0.000
_reflns_number_gt 3380
_reflns_number_total 6251
_reflns_threshold_expression 'I > 2\s(I)'
_cod_data_source_file am8b03111_si_002.cif
_cod_data_source_block mr
_cod_original_sg_symbol_H-M 'P 21/n'
_cod_database_code 4515399
_shelx_shelxl_version_number 2014/7
_shelx_space_group_comment
;
The symmetry employed for this shelxl refinement is uniquely defined
by the following loop, which should always be used as a source of
symmetry information in preference to the above space-group names.
They are only intended as comments.
;
_shelx_estimated_absorpt_t_min 0.813
_shelx_estimated_absorpt_t_max 0.850
_oxdiff_exptl_absorpt_empirical_details
;
Empirical correction (ABSPACK) includes:
- Absorption correction using spherical harmonics
- Frame scaling
;

loop_
_space_group_symop_operation_xyz
'x, y, z'
'-x+1/2, y+1/2, -z+1/2'
'-x, -y, -z'
'x-1/2, -y-1/2, z-1/2'

loop_
_atom_site_label
_atom_site_type_symbol
_atom_site_fract_x
_atom_site_fract_y
_atom_site_fract_z
_atom_site_U_iso_or_equiv
_atom_site_adp_type
_atom_site_occupancy
_atom_site_site_symmetry_order
_atom_site_calc_flag
_atom_site_refinement_flags_posn
_atom_site_refinement_flags_adp
_atom_site_refinement_flags_occupancy
Zn1 Zn 0.5000 1.0000 0.5000 0.02769(17) Uani 1 2 d S . P
O1W O 0.4667(4) 1.0947(2) 0.43390(10) 0.0305(6) Uani 1 1 d D . .
H1WA H 0.542(4) 1.096(3) 0.4113(13) 0.046 Uiso 1 1 d D U .
H1WB H 0.366(3) 1.096(3) 0.4153(14) 0.046 Uiso 1 1 d D U .
O2W O 0.6834(4) 0.9079(2) 0.46299(11) 0.0395(7) Uani 1 1 d D . .
H2WA H 0.691(6) 0.908(3) 0.4295(4) 0.059 Uiso 1 1 d D U .
H2WB H 0.784(3) 0.904(4) 0.4818(15) 0.059 Uiso 1 1 d D U .
K1 K 0.5069(2) 0.72456(8) 0.50021(4) 0.0685(4) Uani 1 1 d . . .
O3W O 0.2842(4) 0.9059(2) 0.46871(11) 0.0398(7) Uani 1 1 d D . .
H3WA H 0.231(5) 0.911(4) 0.4372(7) 0.060 Uiso 1 1 d D U .
H3WB H 0.206(5) 0.884(3) 0.4874(16) 0.060 Uiso 1 1 d D U .
O4W O 0.3153(11) 0.5532(5) 0.4954(3) 0.177(3) Uani 1 1 d . . .
H4WA H 0.2116 0.5640 0.5070 0.265 Uiso 1 1 d R U .
H4WB H 0.3736 0.5099 0.5157 0.265 Uiso 1 1 d R U .
C1 C 0.4591(5) 0.5807(3) 0.31426(14) 0.0231(8) Uani 1 1 d . . .
C2 C 0.4160(5) 0.4970(3) 0.34305(14) 0.0283(8) Uani 1 1 d . . .
H2 H 0.4303 0.4971 0.3817 0.034 Uiso 1 1 calc R U .
C3 C 0.3513(5) 0.4128(3) 0.31438(14) 0.0236(8) Uani 1 1 d . . .
C4 C 0.3281(5) 0.4138(3) 0.25654(14) 0.0240(8) Uani 1 1 d . . .
H4 H 0.2821 0.3582 0.2373 0.029 Uiso 1 1 calc R U .
C5 C 0.3729(4) 0.4969(3) 0.22717(13) 0.0229(7) Uani 1 1 d . . .
C6 C 0.4388(4) 0.5804(3) 0.25657(13) 0.0216(7) Uani 1 1 d . . .
H6 H 0.4694 0.6364 0.2374 0.026 Uiso 1 1 calc R U .
C7 C 0.5234(5) 0.6712(3) 0.34560(16) 0.0313(9) Uani 1 1 d . . .
O1 O 0.5507(5) 0.6759(2) 0.39493(12) 0.0634(10) Uani 1 1 d . . .
O2 O 0.5472(5) 0.7455(2) 0.31272(11) 0.0549(9) Uani 1 1 d . . .
H2A H 0.5857 0.7933 0.3313 0.082 Uiso 1 1 calc R U .
C8 C 0.3099(5) 0.3233(3) 0.34602(16) 0.0310(9) Uani 1 1 d . . .
O3 O 0.3289(5) 0.3186(2) 0.39585(12) 0.0586(9) Uani 1 1 d . . .
O4 O 0.2479(5) 0.2496(2) 0.31394(11) 0.0506(8) Uani 1 1 d . . .
H4A H 0.2320 0.2011 0.3331 0.076 Uiso 1 1 calc R U .
C9 C 0.3491(3) 0.49731(12) 0.16476(6) 0.0242(7) Uani 1 1 d G . .
O5 O 0.3409(2) 0.57998(12) 0.14033(7) 0.0315(6) Uani 1 1 d G . .
O6 O 0.3368(3) 0.41694(12) 0.13934(8) 0.0395(7) Uani 1 1 d G . .
C11 C 0.6454(3) 0.91284(13) 0.17762(11) 0.0246(8) Uani 1 1 d G . .
C12 C 0.5807(4) 0.99652(12) 0.14904(11) 0.0290(8) Uani 1 1 d G . .
H12 H 0.5621 0.9959 0.1105 0.035 Uiso 1 1 calc R U .
C13 C 0.5435(5) 1.0814(3) 0.17800(14) 0.0259(8) Uani 1 1 d . . .
C14 C 0.5708(5) 1.0815(3) 0.23584(14) 0.0232(8) Uani 1 1 d . . .
H14 H 0.5455 1.1382 0.2552 0.028 Uiso 1 1 calc R U .
C15 C 0.6351(4) 0.9980(3) 0.26488(14) 0.0240(7) Uani 1 1 d . . .
C16 C 0.6738(5) 0.9144(3) 0.23529(14) 0.0245(8) Uani 1 1 d . . .
H16 H 0.7194 0.8584 0.2543 0.029 Uiso 1 1 calc R U .
C17 C 0.6806(6) 0.8201(3) 0.14717(16) 0.0333(9) Uani 1 1 d . . .
O11 O 0.6524(5) 0.8110(2) 0.09718(12) 0.0623(10) Uani 1 1 d . . .
O12 O 0.7439(5) 0.7500(2) 0.18047(11) 0.0544(9) Uani 1 1 d . . .
H12A H 0.7656 0.7011 0.1623 0.082 Uiso 1 1 calc R U .
C18 C 0.4778(5) 1.1716(3) 0.14661(16) 0.0326(9) Uani 1 1 d . . .
O13 O 0.4406(5) 1.1751(2) 0.09681(12) 0.0624(10) Uani 1 1 d . . .
O14 O 0.4607(5) 1.2470(2) 0.17912(12) 0.0585(9) Uani 1 1 d . . .
H14A H 0.4220 1.2946 0.1605 0.088 Uiso 1 1 calc R U .
C19 C 0.6624(5) 0.9970(3) 0.32737(14) 0.0262(7) Uani 1 1 d . . .
O15 O 0.6671(4) 0.9161(2) 0.35192(10) 0.0399(7) Uani 1 1 d . . .
O16 O 0.6784(4) 1.0784(2) 0.35297(10) 0.0388(7) Uani 1 1 d . . .
O5W O 0.0064(5) 0.8717(2) 0.53758(13) 0.0512(8) Uani 1 1 d D . .
H5WA H 0.021(8) 0.8136(12) 0.546(2) 0.077 Uiso 1 1 d D U .
H5WB H -0.019(7) 0.890(4) 0.5681(10) 0.077 Uiso 1 1 d D U .
O6W O 0.8678(7) 0.6372(4) 0.50035(17) 0.1130(17) Uani 1 1 d . . .
H6WA H 0.8899 0.6234 0.4666 0.170 Uiso 1 1 d R U .
H6WB H 0.9519 0.6777 0.5151 0.170 Uiso 1 1 d R U .

loop_
_atom_site_aniso_label
_atom_site_aniso_U_11
_atom_site_aniso_U_22
_atom_site_aniso_U_33
_atom_site_aniso_U_23
_atom_site_aniso_U_13
_atom_site_aniso_U_12
Zn1 0.0328(3) 0.0287(3) 0.0210(3) 0.0023(3) 0.0008(2) -0.0023(3)
O1W 0.0344(16) 0.0373(15) 0.0194(13) 0.0031(12) 0.0011(11) -0.0001(14)
O2W 0.0467(18) 0.0502(18) 0.0217(14) -0.0034(15) 0.0038(13) 0.0094(16)
K1 0.1194(10) 0.0449(7) 0.0398(6) -0.0028(5) 0.0028(6) 0.0071(7)
O3W 0.0424(17) 0.0504(18) 0.0244(14) 0.0040(14) -0.0055(12) -0.0174(15)
O4W 0.183(6) 0.136(5) 0.220(7) -0.021(5) 0.061(6) -0.078(5)
C1 0.0236(18) 0.024(2) 0.0222(17) -0.0001(16) 0.0023(14) -0.0007(16)
C2 0.0345(19) 0.0257(19) 0.0243(17) -0.002(2) 0.0014(15) -0.001(2)
C3 0.0258(19) 0.0195(19) 0.0257(18) -0.0001(16) 0.0039(15) 0.0004(16)
C4 0.0256(19) 0.0162(18) 0.0292(19) -0.0016(16) -0.0015(15) 0.0001(16)
C5 0.0245(16) 0.0192(17) 0.0243(16) 0.0020(18) -0.0003(13) -0.0016(18)
C6 0.0252(19) 0.0149(18) 0.0238(18) 0.0029(15) -0.0005(14) 0.0014(15)
C7 0.038(2) 0.025(2) 0.030(2) -0.0013(18) 0.0009(17) 0.0006(18)
O1 0.124(3) 0.0366(19) 0.0279(16) -0.0084(14) -0.0001(18) -0.0274(19)
O2 0.105(3) 0.0278(17) 0.0296(16) -0.0027(14) -0.0004(17) -0.0264(18)
C8 0.037(2) 0.022(2) 0.034(2) 0.0010(18) 0.0057(18) -0.0015(17)
O3 0.109(3) 0.0379(19) 0.0273(16) 0.0055(14) 0.0030(17) -0.0235(18)
O4 0.088(2) 0.0245(16) 0.0363(16) 0.0066(14) -0.0064(16) -0.0209(16)
C9 0.0271(17) 0.0206(18) 0.0238(17) 0.001(2) -0.0027(14) 0.0023(19)
O5 0.0488(17) 0.0198(15) 0.0246(13) 0.0035(12) -0.0018(12) 0.0038(13)
O6 0.072(2) 0.0193(15) 0.0241(14) -0.0013(12) -0.0094(13) 0.0081(14)
C11 0.0272(19) 0.0196(19) 0.0279(19) -0.0045(16) 0.0069(15) -0.0012(16)
C12 0.037(2) 0.0232(18) 0.0265(17) -0.004(2) 0.0015(15) 0.004(2)
C13 0.027(2) 0.0205(19) 0.030(2) 0.0014(17) 0.0027(15) 0.0047(17)
C14 0.027(2) 0.0171(19) 0.0258(18) -0.0019(15) 0.0052(15) -0.0033(16)
C15 0.0260(17) 0.0171(16) 0.0299(18) -0.0006(18) 0.0077(14) -0.0020(18)
C16 0.029(2) 0.0169(18) 0.0276(19) 0.0007(16) 0.0020(15) 0.0028(16)
C17 0.047(3) 0.024(2) 0.030(2) 0.0019(18) 0.0075(18) 0.0043(19)
O11 0.119(3) 0.0383(19) 0.0290(17) -0.0032(15) 0.0038(17) 0.0297(19)
O12 0.101(3) 0.0254(16) 0.0355(16) -0.0051(14) 0.0033(17) 0.0266(17)
C18 0.041(2) 0.022(2) 0.035(2) 0.0026(18) 0.0049(18) 0.0067(18)
O13 0.109(3) 0.042(2) 0.0331(17) 0.0016(15) -0.0027(18) 0.0281(19)
O14 0.112(3) 0.0253(16) 0.0369(17) 0.0011(14) 0.0017(18) 0.0289(18)
C19 0.0320(19) 0.0195(18) 0.0278(17) -0.003(2) 0.0066(15) -0.0059(19)
O15 0.074(2) 0.0186(16) 0.0267(14) 0.0002(13) 0.0033(14) -0.0046(14)
O16 0.073(2) 0.0184(15) 0.0269(14) -0.0010(12) 0.0152(14) -0.0089(14)
O5W 0.060(2) 0.055(2) 0.0401(17) 0.0022(17) 0.0124(16) 0.0031(18)
O6W 0.119(4) 0.161(5) 0.060(3) -0.008(3) 0.018(3) -0.012(3)

loop_
_atom_type_symbol
_atom_type_description
_atom_type_scat_dispersion_real
_atom_type_scat_dispersion_imag
_atom_type_scat_source
C C 0.0033 0.0016 'International Tables Vol C Tables 4.2.6.8 and 6.1.1.4'
H H 0.0000 0.0000 'International Tables Vol C Tables 4.2.6.8 and 6.1.1.4'
O O 0.0106 0.0060 'International Tables Vol C Tables 4.2.6.8 and 6.1.1.4'
Zn Zn 0.2839 1.4301 'International Tables Vol C Tables 4.2.6.8 and 6.1.1.4'
K K 0.2009 0.2494 'International Tables Vol C Tables 4.2.6.8 and 6.1.1.4'

loop_
_geom_angle_atom_site_label_1
_geom_angle_atom_site_label_2
_geom_angle_atom_site_label_3
_geom_angle
_geom_angle_site_symmetry_1
_geom_angle_site_symmetry_3
O1W Zn1 O1W 180.0 . 3_676
O1W Zn1 O3W 85.51(11) . 3_676
O1W Zn1 O3W 94.49(10) 3_676 3_676
O1W Zn1 O3W 94.50(10) . .
O1W Zn1 O3W 85.50(11) 3_676 .
O3W Zn1 O3W 180.0 3_676 .
O1W Zn1 O2W 93.72(11) . .
O1W Zn1 O2W 86.28(11) 3_676 .
O3W Zn1 O2W 91.41(12) 3_676 .
O3W Zn1 O2W 88.59(12) . .
O1W Zn1 O2W 86.28(11) . 3_676
O1W Zn1 O2W 93.72(11) 3_676 3_676
O3W Zn1 O2W 88.59(12) 3_676 3_676
O3W Zn1 O2W 91.41(12) . 3_676
O2W Zn1 O2W 180.0 . 3_676
O1W Zn1 K1 128.97(8) . .
O1W Zn1 K1 51.03(8) 3_676 .
O3W Zn1 K1 126.58(9) 3_676 .
O3W Zn1 K1 53.42(9) . .
O2W Zn1 K1 53.02(9) . .
O2W Zn1 K1 126.98(9) 3_676 .
O1W Zn1 K1 51.03(8) . 3_676
O1W Zn1 K1 128.97(8) 3_676 3_676
O3W Zn1 K1 53.42(9) 3_676 3_676
O3W Zn1 K1 126.58(9) . 3_676
O2W Zn1 K1 126.98(9) . 3_676
O2W Zn1 K1 53.02(9) 3_676 3_676
K1 Zn1 K1 180.0 . 3_676
Zn1 O1W K1 95.93(9) . 3_676
Zn1 O1W H1WA 120(3) . .
K1 O1W H1WA 110(3) 3_676 .
Zn1 O1W H1WB 117(3) . .
K1 O1W H1WB 107(3) 3_676 .
H1WA O1W H1WB 105(4) . .
Zn1 O2W K1 92.71(10) . .
Zn1 O2W H2WA 123(3) . .
K1 O2W H2WA 112(3) . .
Zn1 O2W H2WB 112(3) . .
K1 O2W H2WB 100(3) . .
H2WA O2W H2WB 113(5) . .
O1 K1 O4W 82.19(15) . .
O1 K1 O3 137.40(12) . 3_666
O4W K1 O3 91.64(18) . 3_666
O1 K1 O6W 72.31(12) . .
O4W K1 O6W 96.7(2) . .
O3 K1 O6W 66.61(12) 3_666 .
O1 K1 O1W 135.85(9) . 3_676
O4W K1 O1W 138.23(16) . 3_676
O3 K1 O1W 71.31(8) 3_666 3_676
O6W K1 O1W 109.73(12) . 3_676
O1 K1 O2W 79.43(9) . .
O4W K1 O2W 160.01(16) . .
O3 K1 O2W 107.23(9) 3_666 .
O6W K1 O2W 85.17(12) . .
O1W K1 O2W 57.46(7) 3_676 .
O1 K1 O3W 94.47(10) . .
O4W K1 O3W 115.3(2) . .
O3 K1 O3W 125.54(9) 3_666 .
O6W K1 O3W 143.63(12) . .
O1W K1 O3W 56.84(7) 3_676 .
O2W K1 O3W 58.81(8) . .
O1 K1 Zn1 104.31(7) . .
O4W K1 Zn1 148.3(2) . .
O3 K1 Zn1 102.71(7) 3_666 .
O6W K1 Zn1 114.92(11) . .
O1W K1 Zn1 33.04(5) 3_676 .
O2W K1 Zn1 34.27(5) . .
O3W K1 Zn1 34.28(5) . .
O1 K1 H3WB 103.6(7) . .
O4W K1 H3WB 103.8(6) . .
O3 K1 H3WB 118.7(8) 3_666 .
O6W K1 H3WB 158.4(4) . .
O1W K1 H3WB 57.9(9) 3_676 .
O2W K1 H3WB 73.3(4) . .
O3W K1 H3WB 15.5(2) . .
Zn1 K1 H3WB 44.5(6) . .
O1 K1 H4WA 92.0 . .
O4W K1 H4WA 15.2 . .
O3 K1 H4WA 92.2 3_666 .
O6W K1 H4WA 110.8 . .
O1W K1 H4WA 124.6 3_676 .
O2W K1 H4WA 158.8 . .
O3W K1 H4WA 103.2 . .
Zn1 K1 H4WA 134.1 . .
H3WB K1 H4WA 90.3 . .
Zn1 O3W K1 92.30(10) . .
Zn1 O3W H3WA 123(3) . .
K1 O3W H3WA 119(3) . .
Zn1 O3W H3WB 124(3) . .
K1 O3W H3WB 88(3) . .
H3WA O3W H3WB 105(5) . .
K1 O4W H4WA 108.4 . .
K1 O4W H4WB 110.1 . .
H4WA O4W H4WB 109.6 . .
C2 C1 C6 120.0(3) . .
C2 C1 C7 119.6(3) . .
C6 C1 C7 120.5(3) . .
C1 C2 C3 120.2(3) . .
C1 C2 H2 119.9 . .
C3 C2 H2 119.9 . .
C2 C3 C4 119.5(3) . .
C2 C3 C8 119.3(3) . .
C4 C3 C8 121.2(3) . .
C5 C4 C3 120.9(3) . .
C5 C4 H4 119.6 . .
C3 C4 H4 119.6 . .
C4 C5 C6 118.9(3) . .
C4 C5 C9 120.7(3) . .
C6 C5 C9 120.4(3) . .
C1 C6 C5 120.6(3) . .
C1 C6 H6 119.7 . .
C5 C6 H6 119.7 . .
O1 C7 O2 123.5(4) . .
O1 C7 C1 124.2(4) . .
O2 C7 C1 112.3(3) . .
C7 O1 K1 160.2(3) . .
C7 O2 H2A 109.5 . .
O3 C8 O4 123.3(4) . .
O3 C8 C3 123.6(4) . .
O4 C8 C3 113.1(3) . .
C8 O3 K1 158.1(3) . 3_666
C8 O4 H4A 109.5 . .
O6 C9 O5 123.0 . .
O6 C9 C5 119.13(17) . .
O5 C9 C5 117.91(17) . .
C12 C11 C16 119.7(2) . .
C12 C11 C17 120.7(2) . .
C16 C11 C17 119.6(3) . .
C11 C12 C13 120.0(2) . .
C11 C12 H12 120.0 . .
C13 C12 H12 120.0 . .
C12 C13 C14 119.6(3) . .
C12 C13 C18 119.4(3) . .
C14 C13 C18 120.9(3) . .
C15 C14 C13 120.8(3) . .
C15 C14 H14 119.6 . .
C13 C14 H14 119.6 . .
C16 C15 C14 118.8(3) . .
C16 C15 C19 120.1(3) . .
C14 C15 C19 121.2(3) . .
C15 C16 C11 121.0(3) . .
C15 C16 H16 119.5 . .
C11 C16 H16 119.5 . .
O11 C17 O12 123.8(4) . .
O11 C17 C11 124.0(3) . .
O12 C17 C11 112.2(3) . .
C17 O12 H12A 109.5 . .
O13 C18 O14 123.1(4) . .
O13 C18 C13 124.4(4) . .
O14 C18 C13 112.4(3) . .
C18 O14 H14A 109.5 . .
O15 C19 O16 122.5(3) . .
O15 C19 C15 118.8(3) . .
O16 C19 C15 118.7(3) . .
H5WA O5W H5WB 95(5) . .
K1 O6W H6WA 110.5 . .
K1 O6W H6WB 110.2 . .
H6WA O6W H6WB 108.9 . .

loop_
_geom_bond_atom_site_label_1
_geom_bond_atom_site_label_2
_geom_bond_distance
_geom_bond_site_symmetry_2
Zn1 O1W 2.046(3) .
Zn1 O1W 2.046(3) 3_676
Zn1 O3W 2.104(3) 3_676
Zn1 O3W 2.104(3) .
Zn1 O2W 2.104(3) .
Zn1 O2W 2.104(3) 3_676
Zn1 K1 3.7328(11) .
Zn1 K1 3.7329(11) 3_676
O1W K1 2.918(3) 3_676
O1W H1WA 0.820(5) .
O1W H1WB 0.819(5) .
O2W K1 2.985(3) .
O2W H2WA 0.820(5) .
O2W H2WB 0.820(5) .
K1 O1 2.688(3) .
K1 O4W 2.708(6) .
K1 O3 2.731(3) 3_666
K1 O6W 2.893(5) .
K1 O1W 2.918(3) 3_676
K1 O3W 3.000(3) .
K1 H3WB 3.08(5) .
K1 H4WA 3.0831 .
O3W H3WA 0.820(5) .
O3W H3WB 0.821(5) .
O4W H4WA 0.8503 .
O4W H4WB 0.8503 .
C1 C2 1.387(5) .
C1 C6 1.389(4) .
C1 C7 1.491(5) .
C2 C3 1.390(5) .
C2 H2 0.9300 .
C3 C4 1.393(5) .
C3 C8 1.485(5) .
C4 C5 1.390(5) .
C4 H4 0.9300 .
C5 C6 1.395(5) .
C5 C9 1.503(3) .
C6 H6 0.9300 .
C7 O1 1.192(4) .
C7 O2 1.307(4) .
O2 H2A 0.8200 .
C8 O3 1.202(4) .
C8 O4 1.315(5) .
O3 K1 2.731(3) 3_666
O4 H4A 0.8200 .
C9 O6 1.2496 .
C9 O5 1.2653 .
C11 C12 1.3846 .
C11 C16 1.390(4) .
C11 C17 1.494(4) .
C12 C13 1.390(4) .
C12 H12 0.9300 .
C13 C14 1.393(5) .
C13 C18 1.491(5) .
C14 C15 1.387(5) .
C14 H14 0.9300 .
C15 C16 1.387(5) .
C15 C19 1.505(5) .
C16 H16 0.9300 .
C17 O11 1.212(4) .
C17 O12 1.298(5) .
O12 H12A 0.8200 .
C18 O13 1.208(4) .
C18 O14 1.305(4) .
O14 H14A 0.8200 .
C19 O15 1.246(4) .
C19 O16 1.265(4) .
O5W H5WA 0.820(5) .
O5W H5WB 0.819(5) .
O6W H6WA 0.8720 .
O6W H6WB 0.8710 .
